data_4337168
loop_
_publ_author_name
'Dunbar, Andrew C.'
'Girolami, Gregory S.'

_publ_section_title
;
 Synthesis and characterization of calcium n,n-dimethylaminodiboranates as
 possible chemical vapor deposition precursors.
;
_journal_issue 2
_journal_name_full 'Inorganic chemistry'
_journal_page_first 888
_journal_page_last 896
_journal_paper_doi 10.1021/ic402237b
_journal_volume 53
_journal_year 2014
_chemical_formula_sum 'C8 H34 B4 Ca N2 O2'
_chemical_formula_weight 273.69
_chemical_name_systematic
; 
 ? 
;
_space_group_IT_number 2
_symmetry_space_group_name_Hall '-P 1'
_symmetry_space_group_name_H-M 'P -1'
_atom_sites_solution_hydrogens geom
_atom_sites_solution_primary direct
_atom_sites_solution_secondary difmap
_audit_creation_method SHELXL-97
_cell_angle_alpha 89.536(7)
_cell_angle_beta 76.043(7)
_cell_angle_gamma 77.185(7)
_cell_formula_units_Z 4
_cell_length_a 9.5866(10)
_cell_length_b 14.2788(14)
_cell_length_c 14.8732(16)
_cell_measurement_reflns_used 1525
_cell_measurement_temperature 193(2)
_cell_measurement_theta_max 26.17
_cell_measurement_theta_min 2.45
_cell_volume 1924.4(4)
_computing_structure_refinement 'SHELXL-97 (Sheldrick, 1997)'
_computing_structure_solution 'SHELXS-97 (Sheldrick, 1990)'
_diffrn_ambient_temperature 193(2)
_diffrn_measured_fraction_theta_full 0.998
_diffrn_measured_fraction_theta_max 0.998
_diffrn_radiation_monochromator graphite
_diffrn_radiation_source 'fine-focus sealed tube'
_diffrn_radiation_type MoK\a
_diffrn_radiation_wavelength 0.71073
_diffrn_reflns_av_R_equivalents 0.1876
_diffrn_reflns_av_sigmaI/netI 0.2249
_diffrn_reflns_limit_h_max 11
_diffrn_reflns_limit_h_min -11
_diffrn_reflns_limit_k_max 17
_diffrn_reflns_limit_k_min -17
_diffrn_reflns_limit_l_max 16
_diffrn_reflns_limit_l_min -17
_diffrn_reflns_number 28755
_diffrn_reflns_theta_full 25.42
_diffrn_reflns_theta_max 25.42
_diffrn_reflns_theta_min 1.41
_exptl_absorpt_coefficient_mu 0.319
_exptl_absorpt_correction_T_max 0.97023
_exptl_absorpt_correction_T_min 0.94188
_exptl_absorpt_correction_type integration
_exptl_crystal_colour colorless
_exptl_crystal_density_diffrn 0.945
_exptl_crystal_density_method 'not measured'
_exptl_crystal_description prism
_exptl_crystal_F_000 608
_exptl_crystal_size_max 0.233
_exptl_crystal_size_mid 0.211
_exptl_crystal_size_min 0.128
_refine_diff_density_max 0.300
_refine_diff_density_min -0.296
_refine_diff_density_rms 0.058
_refine_ls_extinction_coef 0.0068(6)
_refine_ls_extinction_expression Fc^*^=kFc[1+0.001xFc^2^\l^3^/sin(2\q)]^-1/4^
_refine_ls_extinction_method SHELXL
_refine_ls_goodness_of_fit_ref 0.764
_refine_ls_hydrogen_treatment mixed
_refine_ls_matrix_type full
_refine_ls_number_parameters 416
_refine_ls_number_reflns 7085
_refine_ls_number_restraints 148
_refine_ls_restrained_S_all 0.757
_refine_ls_R_factor_all 0.1590
_refine_ls_R_factor_gt 0.0522
_refine_ls_shift/su_max 0.000
_refine_ls_shift/su_mean 0.000
_refine_ls_structure_factor_coef Fsqd
_refine_ls_weighting_details 'calc w=1/[\s^2^(Fo^2^)+(0.0302P)^2^+0.0000P] where P=(Fo^2^+2Fc^2^)/3'
_refine_ls_weighting_scheme calc
_refine_ls_wR_factor_gt 0.0982
_refine_ls_wR_factor_ref 0.1237
_reflns_number_gt 2807
_reflns_number_total 7085
_reflns_threshold_expression >2sigma(I)
_cod_data_source_file ic402237b_si_002.cif
_cod_data_source_block fa21jt_face
_cod_original_cell_volume 1924.4(3)
_cod_original_sg_symbol_H-M P-1
_cod_database_code 4337168

loop_
_symmetry_equiv_pos_as_xyz
'x, y, z'
'-x, -y, -z'

loop_
_atom_site_label
_atom_site_type_symbol
_atom_site_fract_x
_atom_site_fract_y
_atom_site_fract_z
_atom_site_U_iso_or_equiv
_atom_site_adp_type
_atom_site_occupancy
_atom_site_symmetry_multiplicity
_atom_site_calc_flag
_atom_site_refinement_flags
Ca1 Ca 0.03366(9) 0.24230(6) 0.84136(5) 0.0327(3) Uani 1 1 d .
B1 B 0.2301(6) 0.3079(4) 0.7001(4) 0.0435(14) Uani 1 1 d D
H11 H 0.239(4) 0.2284(11) 0.723(2) 0.052(11) Uiso 1 1 d D
H12 H 0.1014(14) 0.336(2) 0.722(2) 0.035(10) Uiso 1 1 d D
H13 H 0.282(3) 0.316(2) 0.6223(12) 0.035(10) Uiso 1 1 d D
B2 B 0.2241(6) 0.3550(4) 0.8710(3) 0.0405(13) Uani 1 1 d D
H21 H 0.0958(14) 0.383(2) 0.888(2) 0.062(13) Uiso 1 1 d D
H22 H 0.238(3) 0.2736(10) 0.889(2) 0.036(10) Uiso 1 1 d D
H23 H 0.270(3) 0.393(2) 0.9225(18) 0.047(11) Uiso 1 1 d D
N1 N 0.2971(3) 0.3624(2) 0.7667(2) 0.0314(8) Uani 1 1 d .
C1 C 0.2770(5) 0.4656(3) 0.7430(3) 0.0612(14) Uani 1 1 d .
H1A H 0.3237 0.4991 0.7805 0.092 Uiso 1 1 calc R
H1B H 0.1714 0.4956 0.7558 0.092 Uiso 1 1 calc R
H1C H 0.3228 0.4698 0.6771 0.092 Uiso 1 1 calc R
C2 C 0.4587(4) 0.3208(3) 0.7474(3) 0.0530(13) Uani 1 1 d .
H2A H 0.5041 0.3268 0.6818 0.079 Uiso 1 1 calc R
H2B H 0.4759 0.2528 0.7619 0.079 Uiso 1 1 calc R
H2C H 0.5024 0.3555 0.7859 0.079 Uiso 1 1 calc R
B3 B -0.1655(6) 0.2147(4) 1.0025(4) 0.0431(14) Uani 1 1 d D
H31 H -0.134(3) 0.1611(15) 0.9376(13) 0.015(8) Uiso 1 1 d D
H32 H -0.059(2) 0.246(2) 0.984(2) 0.053(12) Uiso 1 1 d D
H33 H -0.200(3) 0.181(2) 1.0731(14) 0.041(10) Uiso 1 1 d D
B4 B -0.2599(6) 0.3461(4) 0.8947(4) 0.0400(13) Uani 1 1 d D
H41 H -0.166(3) 0.381(2) 0.906(2) 0.046(11) Uiso 1 1 d D
H42 H -0.230(3) 0.2906(18) 0.8320(15) 0.047(11) Uiso 1 1 d D
H43 H -0.362(3) 0.405(2) 0.891(2) 0.065(13) Uiso 1 1 d D
N2 N -0.3002(3) 0.2964(2) 0.9881(2) 0.0360(8) Uani 1 1 d .
C3 C -0.3453(5) 0.3686(3) 1.0673(3) 0.0573(13) Uani 1 1 d .
H3A H -0.4341 0.4158 1.0622 0.086 Uiso 1 1 calc R
H3B H -0.2654 0.4014 1.0662 0.086 Uiso 1 1 calc R
H3C H -0.3663 0.3362 1.1257 0.086 Uiso 1 1 calc R
C4 C -0.4286(4) 0.2524(3) 0.9907(3) 0.0584(13) Uani 1 1 d .
H4A H -0.4549 0.2231 1.0504 0.088 Uiso 1 1 calc R
H4B H -0.4022 0.2031 0.9403 0.088 Uiso 1 1 calc R
H4C H -0.5128 0.3023 0.9831 0.088 Uiso 1 1 calc R
C10 C 0.2006(5) 0.0569(3) 0.9464(3) 0.0489(12) Uani 1 1 d .
H10A H 0.1089 0.0501 0.9897 0.073 Uiso 1 1 calc R
H10B H 0.2395 0.1062 0.9714 0.073 Uiso 1 1 calc R
H10C H 0.2732 -0.0046 0.9381 0.073 Uiso 1 1 calc R
O1 O 0.1716(3) 0.08459(18) 0.85899(17) 0.0369(7) Uani 1 1 d .
C11 C 0.1311(4) 0.0113(3) 0.8125(3) 0.0417(11) Uani 1 1 d .
H11A H 0.0338 0.0014 0.8472 0.050 Uiso 1 1 calc R
H11B H 0.2049 -0.0502 0.8087 0.050 Uiso 1 1 calc R
C12 C 0.1242(5) 0.0429(3) 0.7166(3) 0.0428(11) Uani 1 1 d .
H12A H 0.2225 0.0500 0.6810 0.051 Uiso 1 1 calc R
H12B H 0.0933 -0.0056 0.6832 0.051 Uiso 1 1 calc R
O2 O 0.0192(3) 0.13324(17) 0.72589(16) 0.0348(7) Uani 1 1 d .
C13 C -0.0043(5) 0.1635(3) 0.6370(3) 0.0509(12) Uani 1 1 d .
H13A H 0.0891 0.1711 0.5962 0.076 Uiso 1 1 calc R
H13B H -0.0769 0.2250 0.6452 0.076 Uiso 1 1 calc R
H13C H -0.0410 0.1150 0.6090 0.076 Uiso 1 1 calc R
Ca2 Ca 0.94752(9) 0.74974(6) 0.68070(5) 0.0350(3) Uani 1 1 d .
B5 B 0.7185(6) 0.8785(4) 0.8010(4) 0.0492(15) Uani 1 1 d D
H51 H 0.711(4) 0.8040(14) 0.772(2) 0.062(12) Uiso 1 1 d D
H52 H 0.8452(15) 0.869(2) 0.795(2) 0.028(9) Uiso 1 1 d D
H53 H 0.645(3) 0.900(2) 0.8751(14) 0.058(12) Uiso 1 1 d D
B6 B 0.7873(6) 0.9190(4) 0.6249(4) 0.0506(15) Uani 1 1 d D
H61 H 0.9126(16) 0.911(2) 0.622(2) 0.050(11) Uiso 1 1 d D
H62 H 0.789(3) 0.8423(12) 0.597(2) 0.036(10) Uiso 1 1 d D
H63 H 0.762(4) 0.977(2) 0.573(2) 0.071(13) Uiso 1 1 d D
N3 N 0.6825(3) 0.9514(2) 0.7242(2) 0.0466(10) Uani 1 1 d .
C5 C 0.6941(5) 1.0479(3) 0.7530(3) 0.0717(16) Uani 1 1 d .
H5A H 0.6663 1.0944 0.7080 0.108 Uiso 1 1 calc R
H5B H 0.7959 1.0458 0.7556 0.108 Uiso 1 1 calc R
H5C H 0.6277 1.0673 0.8144 0.108 Uiso 1 1 calc R
C6 C 0.5270(5) 0.9581(3) 0.7207(4) 0.0855(18) Uani 1 1 d .
H6A H 0.4608 0.9860 0.7799 0.128 Uiso 1 1 calc R
H6B H 0.5129 0.8938 0.7094 0.128 Uiso 1 1 calc R
H6C H 0.5048 0.9991 0.6704 0.128 Uiso 1 1 calc R
B7 B 1.2349(6) 0.7624(4) 0.6820(4) 0.0440(14) Uani 1 1 d D
H71 H 1.137(2) 0.8264(15) 0.677(2) 0.033(10) Uiso 1 1 d D
H72 H 1.189(4) 0.7036(19) 0.728(2) 0.063(12) Uiso 1 1 d D
H73 H 1.318(3) 0.786(2) 0.717(2) 0.071(13) Uiso 1 1 d D
B8 B 1.1954(6) 0.6865(4) 0.5323(4) 0.0450(14) Uani 1 1 d D
H81 H 1.156(3) 0.6279(16) 0.5820(16) 0.024(9) Uiso 1 1 d D
H82 H 1.092(3) 0.7488(17) 0.534(2) 0.056(12) Uiso 1 1 d D
H83 H 1.247(3) 0.655(2) 0.4572(13) 0.052(11) Uiso 1 1 d D
N4 N 1.3059(4) 0.7259(2) 0.5780(2) 0.0400(9) Uani 1 1 d .
C7 C 1.4403(4) 0.6485(3) 0.5736(3) 0.0545(13) Uani 1 1 d .
H7A H 1.4887 0.6281 0.5087 0.082 Uiso 1 1 calc R
H7B H 1.4124 0.5936 0.6073 0.082 Uiso 1 1 calc R
H7C H 1.5085 0.6728 0.6019 0.082 Uiso 1 1 calc R
C8 C 1.3549(5) 0.8065(3) 0.5235(3) 0.0583(14) Uani 1 1 d .
H8A H 1.4259 0.8292 0.5505 0.087 Uiso 1 1 calc R
H8B H 1.2693 0.8594 0.5254 0.087 Uiso 1 1 calc R
H8C H 1.4018 0.7836 0.4590 0.087 Uiso 1 1 calc R
C14 C 0.9097(5) 0.6464(3) 0.8844(3) 0.0681(15) Uani 1 1 d .
H14A H 0.8097 0.6805 0.9164 0.102 Uiso 1 1 calc R
H14B H 0.9798 0.6856 0.8893 0.102 Uiso 1 1 calc R
H14C H 0.9354 0.5849 0.9129 0.102 Uiso 1 1 calc R
O3 O 0.9160(3) 0.62906(18) 0.78809(17) 0.0401(7) Uani 1 1 d .
C15 C 0.8127(5) 0.5746(3) 0.7766(3) 0.0564(14) Uani 1 1 d .
H15A H 0.7107 0.6133 0.7996 0.068 Uiso 1 1 calc R
H15B H 0.8242 0.5159 0.8124 0.068 Uiso 1 1 calc R
C16 C 0.8408(5) 0.5483(3) 0.6767(3) 0.0556(13) Uani 1 1 d .
H16A H 0.9404 0.5060 0.6544 0.067 Uiso 1 1 calc R
H16B H 0.7670 0.5136 0.6662 0.067 Uiso 1 1 calc R
O4 O 0.8302(3) 0.63587(18) 0.62828(18) 0.0409(7) Uani 1 1 d .
C17 C 0.8456(5) 0.6214(3) 0.5308(3) 0.0569(13) Uani 1 1 d .
H17A H 0.9493 0.5939 0.5003 0.085 Uiso 1 1 calc R
H17B H 0.8130 0.6832 0.5044 0.085 Uiso 1 1 calc R
H17C H 0.7850 0.5773 0.5209 0.085 Uiso 1 1 calc R

loop_
_atom_site_aniso_label
_atom_site_aniso_U_11
_atom_site_aniso_U_22
_atom_site_aniso_U_33
_atom_site_aniso_U_23
_atom_site_aniso_U_13
_atom_site_aniso_U_12
Ca1 0.0371(5) 0.0292(5) 0.0341(5) 0.0052(4) -0.0117(4) -0.0092(4)
B1 0.052(4) 0.056(4) 0.032(3) 0.013(3) -0.017(3) -0.024(3)
B2 0.049(4) 0.041(3) 0.038(3) -0.002(3) -0.013(3) -0.021(3)
N1 0.038(2) 0.028(2) 0.032(2) 0.0073(15) -0.0129(16) -0.0116(16)
C1 0.077(4) 0.035(3) 0.078(4) 0.014(3) -0.022(3) -0.023(3)
C2 0.036(3) 0.064(3) 0.059(3) -0.004(3) -0.010(2) -0.013(2)
B3 0.047(4) 0.036(3) 0.037(3) 0.004(2) -0.003(3) 0.001(3)
B4 0.041(3) 0.041(3) 0.042(3) 0.017(3) -0.017(3) -0.010(3)
N2 0.039(2) 0.033(2) 0.037(2) 0.0005(16) -0.0110(17) -0.0094(17)
C3 0.058(3) 0.051(3) 0.052(3) -0.010(2) -0.011(3) 0.006(2)
C4 0.042(3) 0.057(3) 0.074(4) 0.007(3) -0.007(3) -0.016(3)
C10 0.060(3) 0.051(3) 0.039(3) 0.012(2) -0.024(2) -0.008(2)
O1 0.0480(18) 0.0315(17) 0.0356(17) 0.0091(13) -0.0183(14) -0.0094(14)
C11 0.044(3) 0.029(3) 0.051(3) 0.001(2) -0.012(2) -0.005(2)
C12 0.050(3) 0.037(3) 0.041(3) -0.004(2) -0.011(2) -0.008(2)
O2 0.0447(18) 0.0325(17) 0.0303(17) 0.0040(13) -0.0151(14) -0.0090(14)
C13 0.072(3) 0.058(3) 0.033(3) 0.013(2) -0.026(2) -0.020(3)
Ca2 0.0395(6) 0.0287(5) 0.0344(5) 0.0042(4) -0.0076(4) -0.0048(4)
B5 0.044(4) 0.045(4) 0.047(4) -0.004(3) 0.003(3) -0.002(3)
B6 0.053(4) 0.038(4) 0.054(4) 0.006(3) -0.008(3) 0.001(3)
N3 0.032(2) 0.032(2) 0.074(3) -0.0067(19) -0.014(2) -0.0012(17)
C5 0.058(3) 0.035(3) 0.117(5) -0.016(3) -0.018(3) -0.002(3)
C6 0.031(3) 0.081(4) 0.145(6) -0.010(4) -0.033(3) 0.001(3)
B7 0.041(3) 0.048(4) 0.043(3) 0.005(3) -0.009(3) -0.010(3)
B8 0.052(4) 0.043(4) 0.039(3) -0.001(3) -0.016(3) -0.004(3)
N4 0.044(2) 0.032(2) 0.041(2) 0.0088(17) -0.0055(18) -0.0075(18)
C7 0.038(3) 0.054(3) 0.066(3) 0.007(2) -0.009(2) -0.004(2)
C8 0.070(3) 0.048(3) 0.052(3) 0.017(2) 0.002(3) -0.022(3)
C14 0.100(4) 0.075(4) 0.028(3) 0.005(2) -0.023(3) -0.011(3)
O3 0.0500(19) 0.0420(18) 0.0286(17) 0.0082(13) -0.0118(14) -0.0089(15)
C15 0.070(4) 0.049(3) 0.064(4) 0.026(3) -0.029(3) -0.028(3)
C16 0.074(4) 0.038(3) 0.066(4) 0.008(3) -0.032(3) -0.017(3)
O4 0.0513(19) 0.0360(18) 0.0397(18) 0.0020(14) -0.0213(15) -0.0078(15)
C17 0.064(3) 0.069(4) 0.040(3) -0.013(2) -0.026(3) -0.003(3)

loop_
_atom_type_symbol
_atom_type_description
_atom_type_scat_dispersion_real
_atom_type_scat_dispersion_imag
_atom_type_scat_source
C C 0.0033 0.0016 'International Tables Vol C Tables 4.2.6.8 and 6.1.1.4'
H H 0.0000 0.0000 'International Tables Vol C Tables 4.2.6.8 and 6.1.1.4'
B B 0.0013 0.0007 'International Tables Vol C Tables 4.2.6.8 and 6.1.1.4'
N N 0.0061 0.0033 'International Tables Vol C Tables 4.2.6.8 and 6.1.1.4'
O O 0.0106 0.0060 'International Tables Vol C Tables 4.2.6.8 and 6.1.1.4'
Ca Ca 0.2262 0.3064 'International Tables Vol C Tables 4.2.6.8 and 6.1.1.4'

loop_
_geom_angle_atom_site_label_1
_geom_angle_atom_site_label_2
_geom_angle_atom_site_label_3
_geom_angle
O2 Ca1 O1 69.87(9)
O2 Ca1 B3 106.62(13)
O1 Ca1 B3 86.30(12)
O2 Ca1 B1 85.53(12)
O1 Ca1 B1 101.70(13)
B3 Ca1 B1 167.30(16)
O2 Ca1 B2 138.73(12)
O1 Ca1 B2 101.04(13)
B3 Ca1 B2 112.99(16)
B1 Ca1 B2 56.10(14)
O2 Ca1 B4 100.79(13)
O1 Ca1 B4 137.61(12)
B3 Ca1 B4 55.89(14)
B1 Ca1 B4 119.14(15)
B2 Ca1 B4 110.51(16)
O2 Ca1 H11 72.3(7)
O1 Ca1 H11 77.8(4)
B3 Ca1 H11 163.5(5)
B1 Ca1 H11 24.5(3)
B2 Ca1 H11 66.4(7)
B4 Ca1 H11 140.6(5)
O2 Ca1 H12 85.7(8)
O1 Ca1 H12 124.0(5)
B3 Ca1 H12 149.7(5)
B1 Ca1 H12 24.4(3)
B2 Ca1 H12 65.8(7)
B4 Ca1 H12 95.1(4)
H11 Ca1 H12 46.5(6)
O2 Ca1 H21 152.0(8)
O1 Ca1 H21 122.1(5)
B3 Ca1 H21 99.7(7)
B1 Ca1 H21 67.7(7)
B2 Ca1 H21 24.5(3)
B4 Ca1 H21 86.0(3)
H11 Ca1 H21 85.1(9)
H12 Ca1 H21 66.5(11)
O2 Ca1 H22 131.4(7)
O1 Ca1 H22 77.1(3)
B3 Ca1 H22 105.7(7)
B1 Ca1 H22 67.1(7)
B2 Ca1 H22 24.5(3)
B4 Ca1 H22 127.4(6)
H11 Ca1 H22 66.5(11)
H12 Ca1 H22 84.2(8)
H21 Ca1 H22 45.6(6)
O2 Ca1 H31 82.1(3)
O1 Ca1 H31 73.1(6)
B3 Ca1 H31 24.9(3)
B1 Ca1 H31 167.6(3)
B2 Ca1 H31 135.4(4)
B4 Ca1 H31 64.5(6)
H11 Ca1 H31 146.5(6)
H12 Ca1 H31 153.6(8)
H21 Ca1 H31 124.7(7)
H22 Ca1 H31 121.2(8)
O2 Ca1 H32 127.5(6)
O1 Ca1 H32 86.4(9)
B3 Ca1 H32 23.0(5)
B1 Ca1 H32 146.3(5)
B2 Ca1 H32 90.3(5)
B4 Ca1 H32 66.3(8)
H11 Ca1 H32 148.3(10)
H12 Ca1 H32 143.2(11)
H21 Ca1 H32 80.2(10)
H22 Ca1 H32 83.4(9)
H31 Ca1 H32 45.8(7)
O2 Ca1 H41 122.9(4)
O1 Ca1 H41 149.5(7)
B3 Ca1 H41 63.9(7)
B1 Ca1 H41 106.7(7)
B2 Ca1 H41 85.9(3)
B4 Ca1 H41 24.7(3)
H11 Ca1 H41 131.1(7)
H12 Ca1 H41 86.1(9)
H21 Ca1 H41 61.4(5)
H22 Ca1 H41 103.6(6)
H31 Ca1 H41 81.1(8)
H32 Ca1 H41 63.6(12)
O2 Ca1 H42 76.3(3)
O1 Ca1 H42 127.7(6)
B3 Ca1 H42 66.5(7)
B1 Ca1 H42 114.3(7)
B2 Ca1 H42 130.2(5)
B4 Ca1 H42 24.6(2)
H11 Ca1 H42 127.5(9)
H12 Ca1 H42 90.8(8)
H21 Ca1 H42 106.6(5)
H22 Ca1 H42 151.0(7)
H31 Ca1 H42 63.6(9)
H32 Ca1 H42 83.8(9)
H41 Ca1 H42 47.5(5)
N1 B1 Ca1 95.7(2)
N1 B1 H11 107.5(17)
Ca1 B1 H11 53.3(17)
N1 B1 H12 107.1(16)
Ca1 B1 H12 52.9(15)
H11 B1 H12 100(2)
N1 B1 H13 112.2(15)
Ca1 B1 H13 152.2(15)
H11 B1 H13 115(2)
H12 B1 H13 114(2)
N1 B2 Ca1 95.7(2)
N1 B2 H21 111.8(18)
Ca1 B2 H21 57.0(17)
N1 B2 H22 109.4(16)
Ca1 B2 H22 56.6(15)
H21 B2 H22 103(2)
N1 B2 H23 115.4(17)
Ca1 B2 H23 148.9(17)
H21 B2 H23 109(2)
H22 B2 H23 108(2)
C2 N1 C1 107.3(3)
C2 N1 B2 110.0(3)
C1 N1 B2 109.9(3)
C2 N1 B1 108.4(3)
C1 N1 B1 108.6(3)
B2 N1 B1 112.5(3)
N1 C1 H1A 109.5
N1 C1 H1B 109.5
H1A C1 H1B 109.5
N1 C1 H1C 109.5
H1A C1 H1C 109.5
H1B C1 H1C 109.5
N1 C2 H2A 109.5
N1 C2 H2B 109.5
H2A C2 H2B 109.5
N1 C2 H2C 109.5
H2A C2 H2C 109.5
H2B C2 H2C 109.5
N2 B3 Ca1 96.4(3)
N2 B3 H31 105.6(14)
Ca1 B3 H31 58.8(13)
N2 B3 H32 108.0(18)
Ca1 B3 H32 44.4(17)
H31 B3 H32 97(2)
N2 B3 H33 109.2(16)
Ca1 B3 H33 154.2(16)
H31 B3 H33 115(2)
H32 B3 H33 121(2)
N2 B4 Ca1 95.9(3)
N2 B4 H41 101.7(16)
Ca1 B4 H41 60.5(16)
N2 B4 H42 110.6(17)
Ca1 B4 H42 63.7(16)
H41 B4 H42 117(2)
N2 B4 H43 106.8(19)
Ca1 B4 H43 157.0(19)
H41 B4 H43 110(2)
H42 B4 H43 110(2)
C3 N2 C4 107.0(3)
C3 N2 B4 110.2(3)
C4 N2 B4 110.1(3)
C3 N2 B3 108.9(3)
C4 N2 B3 108.8(3)
B4 N2 B3 111.8(3)
N2 C3 H3A 109.5
N2 C3 H3B 109.5
H3A C3 H3B 109.5
N2 C3 H3C 109.5
H3A C3 H3C 109.5
H3B C3 H3C 109.5
N2 C4 H4A 109.5
N2 C4 H4B 109.5
H4A C4 H4B 109.5
N2 C4 H4C 109.5
H4A C4 H4C 109.5
H4B C4 H4C 109.5
O1 C10 H10A 109.5
O1 C10 H10B 109.5
H10A C10 H10B 109.5
O1 C10 H10C 109.5
H10A C10 H10C 109.5
H10B C10 H10C 109.5
C10 O1 C11 113.0(3)
C10 O1 Ca1 120.8(2)
C11 O1 Ca1 112.6(2)
O1 C11 C12 108.1(3)
O1 C11 H11A 110.1
C12 C11 H11A 110.1
O1 C11 H11B 110.1
C12 C11 H11B 110.1
H11A C11 H11B 108.4
O2 C12 C11 107.9(3)
O2 C12 H12A 110.1
C11 C12 H12A 110.1
O2 C12 H12B 110.1
C11 C12 H12B 110.1
H12A C12 H12B 108.4
C12 O2 C13 111.0(3)
C12 O2 Ca1 114.4(2)
C13 O2 Ca1 122.5(2)
O2 C13 H13A 109.5
O2 C13 H13B 109.5
H13A C13 H13B 109.5
O2 C13 H13C 109.5
H13A C13 H13C 109.5
H13B C13 H13C 109.5
O3 Ca2 O4 68.80(9)
O3 Ca2 B5 89.21(13)
O4 Ca2 B5 104.62(14)
O3 Ca2 B6 140.46(14)
O4 Ca2 B6 99.37(14)
B5 Ca2 B6 56.28(16)
O3 Ca2 B7 99.72(13)
O4 Ca2 B7 137.52(13)
B5 Ca2 B7 116.31(16)
B6 Ca2 B7 112.12(17)
O3 Ca2 B8 111.61(13)
O4 Ca2 B8 89.39(13)
B5 Ca2 B8 158.24(16)
B6 Ca2 B8 105.62(16)
B7 Ca2 B8 55.81(15)
O3 Ca2 H51 75.6(8)
O4 Ca2 H51 80.8(4)
B5 Ca2 H51 24.4(3)
B6 Ca2 H51 65.2(8)
B7 Ca2 H51 137.8(6)
B8 Ca2 H51 164.9(8)
O3 Ca2 H52 91.7(7)
O4 Ca2 H52 127.7(4)
B5 Ca2 H52 24.3(3)
B6 Ca2 H52 65.2(7)
B7 Ca2 H52 92.1(3)
B8 Ca2 H52 142.1(5)
H51 Ca2 H52 47.0(6)
O3 Ca2 H61 157.5(7)
O4 Ca2 H61 119.0(6)
B5 Ca2 H61 68.6(7)
B6 Ca2 H61 24.6(3)
B7 Ca2 H61 87.6(3)
B8 Ca2 H61 90.1(7)
H51 Ca2 H61 84.7(9)
H52 Ca2 H61 66.7(10)
O3 Ca2 H62 132.5(7)
O4 Ca2 H62 75.9(4)
B5 Ca2 H62 69.8(6)
B6 Ca2 H62 24.4(3)
B7 Ca2 H62 127.7(6)
B8 Ca2 H62 98.4(7)
H51 Ca2 H62 68.1(11)
H52 Ca2 H62 85.5(8)
H61 Ca2 H62 43.9(7)
O3 Ca2 H71 118.0(6)
O4 Ca2 H71 155.4(6)
B5 Ca2 H71 99.2(6)
B6 Ca2 H71 88.8(4)
B7 Ca2 H71 24.0(3)
B8 Ca2 H71 66.0(7)
H51 Ca2 H71 123.4(6)
H52 Ca2 H71 76.8(8)
H61 Ca2 H71 64.7(6)
H62 Ca2 H71 107.4(7)
O3 Ca2 H72 75.0(3)
O4 Ca2 H72 123.8(6)
B5 Ca2 H72 116.5(8)
B6 Ca2 H72 134.7(5)
B7 Ca2 H72 24.7(2)
B8 Ca2 H72 65.8(7)
H51 Ca2 H72 129.3(10)
H52 Ca2 H72 93.9(9)
H61 Ca2 H72 111.0(4)
H62 Ca2 H72 152.4(7)
H71 Ca2 H72 46.3(6)
O3 Ca2 H81 87.3(3)
O4 Ca2 H81 75.7(5)
B5 Ca2 H81 176.1(4)
B6 Ca2 H81 127.6(4)
B7 Ca2 H81 62.7(6)
B8 Ca2 H81 24.7(2)
H51 Ca2 H81 154.7(6)
H52 Ca2 H81 154.2(7)
H61 Ca2 H81 114.8(7)
H62 Ca2 H81 113.9(8)
H71 Ca2 H81 81.0(7)
H72 Ca2 H81 60.9(10)
O3 Ca2 H82 133.2(5)
O4 Ca2 H82 89.7(8)
B5 Ca2 H82 137.3(5)
B6 Ca2 H82 82.0(4)
B7 Ca2 H82 68.3(7)
B8 Ca2 H82 23.9(3)
H51 Ca2 H82 143.5(10)
H52 Ca2 H82 132.2(10)
H61 Ca2 H82 69.3(9)
H62 Ca2 H82 75.3(8)
H71 Ca2 H82 68.3(11)
H72 Ca2 H82 85.1(8)
H81 Ca2 H82 46.4(6)
N3 B5 Ca2 95.6(3)
N3 B5 H51 104.6(18)
Ca2 B5 H51 54.3(18)
N3 B5 H52 105.6(15)
Ca2 B5 H52 53.3(14)
H51 B5 H52 103(2)
N3 B5 H53 114.8(18)
Ca2 B5 H53 149.6(18)
H51 B5 H53 114(2)
H52 B5 H53 114(2)
N3 B6 Ca2 95.4(3)
N3 B6 H61 113.7(18)
Ca2 B6 H61 60.1(17)
N3 B6 H62 115.6(16)
Ca2 B6 H62 56.8(15)
H61 B6 H62 100(2)
N3 B6 H63 110(2)
Ca2 B6 H63 155(2)
H61 B6 H63 105(2)
H62 B6 H63 112(2)
C5 N3 C6 107.6(3)
C5 N3 B6 110.4(4)
C6 N3 B6 109.2(4)
C5 N3 B5 108.6(4)
C6 N3 B5 108.2(4)
B6 N3 B5 112.6(3)
N3 C5 H5A 109.5
N3 C5 H5B 109.5
H5A C5 H5B 109.5
N3 C5 H5C 109.5
H5A C5 H5C 109.5
H5B C5 H5C 109.5
N3 C6 H6A 109.5
N3 C6 H6B 109.5
H6A C6 H6B 109.5
N3 C6 H6C 109.5
H6A C6 H6C 109.5
H6B C6 H6C 109.5
N4 B7 Ca2 95.6(3)
N4 B7 H71 103.7(15)
Ca2 B7 H71 53.7(15)
N4 B7 H72 112.7(18)
Ca2 B7 H72 64.3(17)
H71 B7 H72 110(2)
N4 B7 H73 112.5(19)
Ca2 B7 H73 151.5(19)
H71 B7 H73 112(2)
H72 B7 H73 106(2)
N4 B8 Ca2 95.2(3)
N4 B8 H81 105.0(14)
Ca2 B8 H81 63.0(14)
N4 B8 H82 108.9(17)
Ca2 B8 H82 52.2(17)
H81 B8 H82 108(2)
N4 B8 H83 114.1(17)
Ca2 B8 H83 150.2(17)
H81 B8 H83 111(2)
H82 B8 H83 110(2)
C7 N4 C8 107.0(3)
C7 N4 B7 109.0(3)
C8 N4 B7 109.1(3)
C7 N4 B8 109.5(3)
C8 N4 B8 109.6(3)
B7 N4 B8 112.5(3)
N4 C7 H7A 109.5
N4 C7 H7B 109.5
H7A C7 H7B 109.5
N4 C7 H7C 109.5
H7A C7 H7C 109.5
H7B C7 H7C 109.5
N4 C8 H8A 109.5
N4 C8 H8B 109.5
H8A C8 H8B 109.5
N4 C8 H8C 109.5
H8A C8 H8C 109.5
H8B C8 H8C 109.5
O3 C14 H14A 109.5
O3 C14 H14B 109.5
H14A C14 H14B 109.5
O3 C14 H14C 109.5
H14A C14 H14C 109.5
H14B C14 H14C 109.5
C15 O3 C14 112.0(3)
C15 O3 Ca2 114.9(2)
C14 O3 Ca2 120.8(2)
O3 C15 C16 108.5(4)
O3 C15 H15A 110.0
C16 C15 H15A 110.0
O3 C15 H15B 110.0
C16 C15 H15B 110.0
H15A C15 H15B 108.4
O4 C16 C15 107.3(3)
O4 C16 H16A 110.3
C15 C16 H16A 110.3
O4 C16 H16B 110.3
C15 C16 H16B 110.3
H16A C16 H16B 108.5
C17 O4 C16 113.3(3)
C17 O4 Ca2 119.3(2)
C16 O4 Ca2 114.3(2)
O4 C17 H17A 109.5
O4 C17 H17B 109.5
H17A C17 H17B 109.5
O4 C17 H17C 109.5
H17A C17 H17C 109.5
H17B C17 H17C 109.5

loop_
_geom_bond_atom_site_label_1
_geom_bond_atom_site_label_2
_geom_bond_distance
Ca1 O2 2.376(2)
Ca1 O1 2.393(3)
Ca1 B3 2.767(5)
Ca1 B1 2.771(5)
Ca1 B2 2.797(5)
Ca1 B4 2.799(5)
Ca1 H11 2.27(3)
Ca1 H12 2.27(3)
Ca1 H21 2.37(3)
Ca1 H22 2.36(3)
Ca1 H31 2.38(3)
Ca1 H32 2.10(3)
Ca1 H41 2.45(3)
Ca1 H42 2.51(3)
B1 N1 1.595(6)
B1 H11 1.174(10)
B1 H12 1.174(10)
B1 H13 1.161(14)
B2 N1 1.553(5)
B2 H21 1.171(10)
B2 H22 1.175(10)
B2 H23 1.157(14)
N1 C2 1.488(4)
N1 C1 1.494(4)
C1 H1A 0.9800
C1 H1B 0.9800
C1 H1C 0.9800
C2 H2A 0.9800
C2 H2B 0.9800
C2 H2C 0.9800
B3 N2 1.591(6)
B3 H31 1.173(10)
B3 H32 1.172(10)
B3 H33 1.158(14)
B4 N2 1.559(5)
B4 H41 1.173(10)
B4 H42 1.167(10)
B4 H43 1.157(14)
N2 C3 1.488(5)
N2 C4 1.493(5)
C3 H3A 0.9800
C3 H3B 0.9800
C3 H3C 0.9800
C4 H4A 0.9800
C4 H4B 0.9800
C4 H4C 0.9800
C10 O1 1.429(4)
C10 H10A 0.9800
C10 H10B 0.9800
C10 H10C 0.9800
O1 C11 1.431(4)
C11 C12 1.505(5)
C11 H11A 0.9900
C11 H11B 0.9900
C12 O2 1.434(4)
C12 H12A 0.9900
C12 H12B 0.9900
O2 C13 1.442(4)
C13 H13A 0.9800
C13 H13B 0.9800
C13 H13C 0.9800
Ca2 O3 2.359(3)
Ca2 O4 2.402(3)
Ca2 B5 2.788(5)
Ca2 B6 2.798(6)
Ca2 B7 2.805(5)
Ca2 B8 2.808(6)
Ca2 H51 2.31(3)
Ca2 H52 2.29(3)
Ca2 H61 2.44(3)
Ca2 H62 2.37(3)
Ca2 H71 2.31(3)
Ca2 H72 2.53(3)
Ca2 H81 2.50(3)
Ca2 H82 2.29(3)
B5 N3 1.586(6)
B5 H51 1.173(10)
B5 H52 1.173(10)
B5 H53 1.158(14)
B6 N3 1.579(6)
B6 H61 1.170(10)
B6 H62 1.171(10)
B6 H63 1.156(14)
N3 C5 1.482(5)
N3 C6 1.486(5)
C5 H5A 0.9800
C5 H5B 0.9800
C5 H5C 0.9800
C6 H6A 0.9800
C6 H6B 0.9800
C6 H6C 0.9800
B7 N4 1.573(6)
B7 H71 1.168(10)
B7 H72 1.173(10)
B7 H73 1.156(14)
B8 N4 1.586(6)
B8 H81 1.177(10)
B8 H82 1.171(10)
B8 H83 1.157(14)
N4 C7 1.488(4)
N4 C8 1.498(4)
C7 H7A 0.9800
C7 H7B 0.9800
C7 H7C 0.9800
C8 H8A 0.9800
C8 H8B 0.9800
C8 H8C 0.9800
C14 O3 1.440(4)
C14 H14A 0.9800
C14 H14B 0.9800
C14 H14C 0.9800
O3 C15 1.428(4)
C15 C16 1.480(5)
C15 H15A 0.9900
C15 H15B 0.9900
C16 O4 1.435(4)
C16 H16A 0.9900
C16 H16B 0.9900
O4 C17 1.434(4)
C17 H17A 0.9800
C17 H17B 0.9800
C17 H17C 0.9800
